data_2222198
loop_
_publ_author_name
'Du, Zhong-Xiang'
'Zhang, Gui-Ying'

_publ_section_title Bis[2-(2-pyridylmethylamino)ethanesulfonato-\k^3^<i>N</i>,<i>N</i>',<i>O</i>]zinc(II)
_journal_coeditor_code AT2794
_journal_issue 7
_journal_name_full 'Acta Crystallographica Section E'
_journal_page_first m706
_journal_paper_doi 10.1107/S1600536809019990
_journal_volume 65
_journal_year 2009
_chemical_formula_iupac '[Zn (C8 H11 N2 O3 S)2]'
_chemical_formula_moiety 'C16 H22 N4 O6 S2 Zn'
_chemical_formula_sum 'C16 H22 N4 O6 S2 Zn'
_chemical_formula_weight 495.87
_chemical_name_systematic
;
Bis[2-(2-pyridylmethylamino)ethanesulfonato-
\k^3^<i>N</i>,<i>N</i>',<i>O</i>]zinc(II
;
_space_group_IT_number 14
_symmetry_cell_setting monoclinic
_symmetry_space_group_name_Hall '-P 2ybc'
_symmetry_space_group_name_H-M 'P 1 21/c 1'
_atom_sites_solution_hydrogens geom
_atom_sites_solution_primary direct
_atom_sites_solution_secondary difmap
_audit_creation_method SHELXL-97
_cell_angle_alpha 90.00
_cell_angle_beta 105.9650(10)
_cell_angle_gamma 90.00
_cell_formula_units_Z 2
_cell_length_a 9.6288(13)
_cell_length_b 10.0047(13)
_cell_length_c 11.3624(15)
_cell_measurement_reflns_used 4168
_cell_measurement_temperature 291(2)
_cell_measurement_theta_max 28.16
_cell_measurement_theta_min 2.76
_cell_volume 1052.4(2)
_computing_cell_refinement 'SAINT (Bruker, 2004)'
_computing_data_collection 'APEX2 (Bruker, 2004)'
_computing_data_reduction 'SAINT (Bruker, 2004)'
_computing_molecular_graphics 'SHELXTL (Sheldrick, 2008)'
_computing_publication_material 'SHELXTL (Sheldrick, 2008)'
_computing_structure_refinement 'SHELXL97 (Sheldrick, 2008)'
_computing_structure_solution 'SHELXS97 (Sheldrick, 2008)'
_diffrn_ambient_temperature 291(2)
_diffrn_measured_fraction_theta_full 1.000
_diffrn_measured_fraction_theta_max 1.000
_diffrn_measurement_device_type 'Bruker APEXII CCD area-detector'
_diffrn_measurement_method '\f and \w'
_diffrn_radiation_monochromator graphite
_diffrn_radiation_source 'fine-focus sealed tube'
_diffrn_radiation_type MoK\a
_diffrn_radiation_wavelength 0.71073
_diffrn_reflns_av_R_equivalents 0.0124
_diffrn_reflns_av_sigmaI/netI 0.0152
_diffrn_reflns_limit_h_max 12
_diffrn_reflns_limit_h_min -11
_diffrn_reflns_limit_k_max 12
_diffrn_reflns_limit_k_min -9
_diffrn_reflns_limit_l_max 14
_diffrn_reflns_limit_l_min -14
_diffrn_reflns_number 6318
_diffrn_reflns_theta_full 27.50
_diffrn_reflns_theta_max 27.50
_diffrn_reflns_theta_min 2.76
_diffrn_standards_number 0
_exptl_absorpt_coefficient_mu 1.405
_exptl_absorpt_correction_T_max 0.6885
_exptl_absorpt_correction_T_min 0.5400
_exptl_absorpt_correction_type multi-scan
_exptl_absorpt_process_details '(SADABS; Sheldrick, 1996)'
_exptl_crystal_colour colourless
_exptl_crystal_density_diffrn 1.565
_exptl_crystal_density_method 'not measured'
_exptl_crystal_description block
_exptl_crystal_F_000 512
_exptl_crystal_size_max 0.50
_exptl_crystal_size_mid 0.39
_exptl_crystal_size_min 0.29
_refine_diff_density_max 0.229
_refine_diff_density_min -0.382
_refine_ls_extinction_method none
_refine_ls_goodness_of_fit_ref 1.074
_refine_ls_hydrogen_treatment mixed
_refine_ls_matrix_type full
_refine_ls_number_parameters 137
_refine_ls_number_reflns 2419
_refine_ls_number_restraints 0
_refine_ls_restrained_S_all 1.074
_refine_ls_R_factor_all 0.0254
_refine_ls_R_factor_gt 0.0228
_refine_ls_shift/su_max 0.001
_refine_ls_shift/su_mean 0.001
_refine_ls_structure_factor_coef Fsqd
_refine_ls_weighting_details 'calc w=1/[\s^2^(Fo^2^)+(0.0322P)^2^+0.3355P] where P=(Fo^2^+2Fc^2^)/3'
_refine_ls_weighting_scheme calc
_refine_ls_wR_factor_gt 0.0604
_refine_ls_wR_factor_ref 0.0620
_reflns_number_gt 2221
_reflns_number_total 2419
_reflns_threshold_expression I>2\s(I)
_cod_data_source_file at2794.cif
_cod_data_source_block I
_cod_original_sg_symbol_H-M 'P 21/c'
_cod_database_code 2222198
_cod_database_fobs_code 2222198

loop_
_symmetry_equiv_pos_as_xyz
'x, y, z'
'-x, y+1/2, -z+1/2'
'-x, -y, -z'
'x, -y-1/2, z-1/2'

loop_
_atom_site_type_symbol
_atom_site_label
_atom_site_fract_x
_atom_site_fract_y
_atom_site_fract_z
_atom_site_U_iso_or_equiv
_atom_site_adp_type
_atom_site_calc_flag
_atom_site_refinement_flags
_atom_site_occupancy
_atom_site_disorder_assembly
_atom_site_disorder_group
Zn Zn1 0.5000 0.0000 0.5000 0.02437(8) Uani d S 1 . .
S S1 0.63235(4) 0.29294(4) 0.45567(3) 0.02858(10) Uani d . 1 . .
O O1 0.57188(13) 0.16226(11) 0.40792(10) 0.0375(3) Uani d . 1 . .
O O2 0.55332(14) 0.40018(12) 0.37950(10) 0.0428(3) Uani d . 1 . .
O O3 0.78676(14) 0.30037(16) 0.47547(13) 0.0573(4) Uani d . 1 . .
N N1 0.27433(14) 0.03618(13) 0.39160(12) 0.0309(3) Uani d . 1 . .
N N2 0.42452(13) 0.13247(12) 0.61609(11) 0.0274(3) Uani d . 1 . .
C C1 0.2143(2) 0.02195(18) 0.27020(16) 0.0412(4) Uani d . 1 . .
H H1 0.2677 -0.0185 0.2232 0.049 Uiso calc R 1 . .
C C2 0.0760(2) 0.0655(3) 0.2137(2) 0.0633(6) Uani d . 1 . .
H H2 0.0370 0.0549 0.1297 0.076 Uiso calc R 1 . .
C C3 -0.0031(2) 0.1249(3) 0.2834(2) 0.0746(7) Uani d . 1 . .
H H3 -0.0961 0.1558 0.2468 0.090 Uiso calc R 1 . .
C C4 0.05670(19) 0.1385(2) 0.4085(2) 0.0584(5) Uani d . 1 . .
H H4 0.0044 0.1775 0.4571 0.070 Uiso calc R 1 . .
C C5 0.19633(16) 0.09248(16) 0.45981(15) 0.0350(3) Uani d . 1 . .
C C6 0.26892(17) 0.10136(17) 0.59524(15) 0.0360(3) Uani d . 1 . .
H H6A 0.2233 0.1707 0.6313 0.043 Uiso calc R 1 . .
H H6B 0.2584 0.0171 0.6342 0.043 Uiso calc R 1 . .
C C7 0.44409(17) 0.27835(15) 0.59923(13) 0.0303(3) Uani d . 1 . .
H H7A 0.4184 0.3273 0.6639 0.036 Uiso calc R 1 . .
H H7B 0.3796 0.3066 0.5217 0.036 Uiso calc R 1 . .
C C8 0.59850(16) 0.31189(15) 0.60131(13) 0.0292(3) Uani d . 1 . .
H H8A 0.6637 0.2542 0.6599 0.035 Uiso calc R 1 . .
H H8B 0.6190 0.4034 0.6287 0.035 Uiso calc R 1 . .
H H1N 0.4634(18) 0.1133(17) 0.6913(16) 0.032(4) Uiso d . 1 . .

loop_
_atom_site_aniso_label
_atom_site_aniso_U_11
_atom_site_aniso_U_22
_atom_site_aniso_U_33
_atom_site_aniso_U_12
_atom_site_aniso_U_13
_atom_site_aniso_U_23
Zn1 0.02484(13) 0.02218(13) 0.02641(12) 0.00349(8) 0.00760(9) -0.00102(8)
S1 0.03239(19) 0.02599(19) 0.02848(17) 0.00050(14) 0.01027(14) 0.00143(13)
O1 0.0591(7) 0.0267(6) 0.0308(5) -0.0037(5) 0.0194(5) -0.0023(4)
O2 0.0672(8) 0.0301(6) 0.0319(5) 0.0094(5) 0.0148(5) 0.0068(5)
O3 0.0353(7) 0.0786(11) 0.0625(8) -0.0049(6) 0.0208(6) -0.0068(7)
N1 0.0272(6) 0.0305(6) 0.0330(6) 0.0024(5) 0.0051(5) 0.0010(5)
N2 0.0307(6) 0.0268(6) 0.0253(6) 0.0022(5) 0.0087(5) 0.0003(5)
C1 0.0404(9) 0.0424(10) 0.0366(8) -0.0027(7) 0.0035(7) 0.0020(7)
C2 0.0453(11) 0.0799(16) 0.0501(11) -0.0037(11) -0.0114(9) 0.0067(11)
C3 0.0310(10) 0.097(2) 0.0817(16) 0.0137(11) -0.0080(10) 0.0102(15)
C4 0.0270(8) 0.0691(14) 0.0786(14) 0.0112(9) 0.0137(9) 0.0001(11)
C5 0.0259(7) 0.0329(8) 0.0474(9) 0.0013(6) 0.0118(6) 0.0005(7)
C6 0.0327(8) 0.0387(9) 0.0430(8) 0.0013(7) 0.0210(7) -0.0030(7)
C7 0.0367(8) 0.0245(7) 0.0313(7) 0.0042(6) 0.0120(6) -0.0028(6)
C8 0.0348(7) 0.0268(7) 0.0241(6) -0.0009(6) 0.0048(5) -0.0029(5)

loop_
_atom_type_symbol
_atom_type_description
_atom_type_scat_dispersion_real
_atom_type_scat_dispersion_imag
_atom_type_scat_source
C C 0.0033 0.0016 'International Tables Vol C Tables 4.2.6.8 and 6.1.1.4'
H H 0.0000 0.0000 'International Tables Vol C Tables 4.2.6.8 and 6.1.1.4'
N N 0.0061 0.0033 'International Tables Vol C Tables 4.2.6.8 and 6.1.1.4'
O O 0.0106 0.0060 'International Tables Vol C Tables 4.2.6.8 and 6.1.1.4'
S S 0.1246 0.1234 'International Tables Vol C Tables 4.2.6.8 and 6.1.1.4'
Zn Zn 0.2839 1.4301 'International Tables Vol C Tables 4.2.6.8 and 6.1.1.4'

loop_
_geom_angle_atom_site_label_1
_geom_angle_atom_site_label_2
_geom_angle_atom_site_label_3
_geom_angle_site_symmetry_1
_geom_angle_site_symmetry_3
_geom_angle
_geom_angle_publ_flag
N2 Zn1 N2 . 3_656 180.0 ?
N2 Zn1 O1 . . 92.40(5) yes
N2 Zn1 O1 3_656 . 87.60(4) yes
N2 Zn1 O1 . 3_656 87.60(5) ?
N2 Zn1 O1 3_656 3_656 92.40(5) ?
O1 Zn1 O1 . 3_656 180.0 ?
N2 Zn1 N1 . 3_656 101.93(5) yes
N2 Zn1 N1 3_656 3_656 78.06(5) ?
O1 Zn1 N1 . 3_656 89.78(5) yes
O1 Zn1 N1 3_656 3_656 90.22(5) ?
N2 Zn1 N1 . . 78.06(5) yes
N2 Zn1 N1 3_656 . 101.94(5) ?
O1 Zn1 N1 . . 90.22(5) yes
O1 Zn1 N1 3_656 . 89.78(5) ?
N1 Zn1 N1 3_656 . 180.0 ?
O3 S1 O2 . . 113.74(9) ?
O3 S1 O1 . . 112.90(8) ?
O2 S1 O1 . . 110.27(7) ?
O3 S1 C8 . . 107.06(8) ?
O2 S1 C8 . . 105.93(7) ?
O1 S1 C8 . . 106.36(7) ?
S1 O1 Zn1 . . 129.76(6) ?
C5 N1 C1 . . 118.96(14) ?
C5 N1 Zn1 . . 111.53(10) ?
C1 N1 Zn1 . . 129.14(12) ?
C6 N2 C7 . . 110.03(12) ?
C6 N2 Zn1 . . 105.77(9) ?
C7 N2 Zn1 . . 116.88(9) ?
C6 N2 H1N . . 104.9(12) ?
C7 N2 H1N . . 108.2(12) ?
Zn1 N2 H1N . . 110.4(11) ?
N1 C1 C2 . . 122.03(19) ?
N1 C1 H1 . . 119.0 ?
C2 C1 H1 . . 119.0 ?
C3 C2 C1 . . 118.96(19) ?
C3 C2 H2 . . 120.5 ?
C1 C2 H2 . . 120.5 ?
C2 C3 C4 . . 119.55(18) ?
C2 C3 H3 . . 120.2 ?
C4 C3 H3 . . 120.2 ?
C3 C4 C5 . . 118.7(2) ?
C3 C4 H4 . . 120.7 ?
C5 C4 H4 . . 120.7 ?
N1 C5 C4 . . 121.82(16) ?
N1 C5 C6 . . 115.98(13) ?
C4 C5 C6 . . 122.19(16) ?
N2 C6 C5 . . 109.85(12) ?
N2 C6 H6A . . 109.7 ?
C5 C6 H6A . . 109.7 ?
N2 C6 H6B . . 109.7 ?
C5 C6 H6B . . 109.7 ?
H6A C6 H6B . . 108.2 ?
N2 C7 C8 . . 111.86(12) ?
N2 C7 H7A . . 109.2 ?
C8 C7 H7A . . 109.2 ?
N2 C7 H7B . . 109.2 ?
C8 C7 H7B . . 109.2 ?
H7A C7 H7B . . 107.9 ?
C7 C8 S1 . . 112.98(10) ?
C7 C8 H8A . . 109.0 ?
S1 C8 H8A . . 109.0 ?
C7 C8 H8B . . 109.0 ?
S1 C8 H8B . . 109.0 ?
H8A C8 H8B . . 107.8 ?

loop_
_geom_bond_atom_site_label_1
_geom_bond_atom_site_label_2
_geom_bond_site_symmetry_2
_geom_bond_distance
_geom_bond_publ_flag
Zn1 N2 . 2.1336(12) yes
Zn1 N2 3_656 2.1336(12) ?
Zn1 O1 . 2.1465(11) yes
Zn1 O1 3_656 2.1465(11) ?
Zn1 N1 3_656 2.2130(13) ?
Zn1 N1 . 2.2130(13) yes
S1 O3 . 1.4431(13) ?
S1 O2 . 1.4549(12) ?
S1 O1 . 1.4727(11) ?
S1 C8 . 1.7825(15) ?
N1 C5 . 1.342(2) ?
N1 C1 . 1.349(2) ?
N2 C6 . 1.4841(19) ?
N2 C7 . 1.4908(19) ?
N2 H1N . 0.856(17) ?
C1 C2 . 1.380(3) ?
C1 H1 . 0.9300 ?
C2 C3 . 1.376(4) ?
C2 H2 . 0.9300 ?
C3 C4 . 1.386(3) ?
C3 H3 . 0.9300 ?
C4 C5 . 1.388(2) ?
C4 H4 . 0.9300 ?
C5 C6 . 1.508(2) ?
C6 H6A . 0.9700 ?
C6 H6B . 0.9700 ?
C7 C8 . 1.518(2) ?
C7 H7A . 0.9700 ?
C7 H7B . 0.9700 ?
C8 H8A . 0.9700 ?
C8 H8B . 0.9700 ?

loop_
_geom_hbond_atom_site_label_D
_geom_hbond_atom_site_label_H
_geom_hbond_atom_site_label_A
_geom_hbond_site_symmetry_A
_geom_hbond_distance_DH
_geom_hbond_distance_HA
_geom_hbond_distance_DA
_geom_hbond_angle_DHA
_geom_hbond_publ_flag
N2 H1N O2 4_566 0.855(18) 2.079(18) 2.9259(17) 170.6(16) yes
C1 H1 O2 2_645 0.9300 2.4700 3.388(2) 169.00 yes
C4 H4 O3 1_455 0.9300 2.4900 3.324(2) 150.00 yes
C6 H6B O1 3_656 0.9700 2.5600 3.056(2) 112.00 yes
C8 H8B O2 3_666 0.9700 2.5600 3.265(2) 130.00 yes

loop_
_geom_torsion_atom_site_label_1
_geom_torsion_atom_site_label_2
_geom_torsion_atom_site_label_3
_geom_torsion_atom_site_label_4
_geom_torsion_site_symmetry_1
_geom_torsion_site_symmetry_2
_geom_torsion_site_symmetry_3
_geom_torsion_site_symmetry_4
_geom_torsion
_geom_torsion_publ_flag
O3 S1 O1 Zn1 . . . . 103.94(10) ?
O2 S1 O1 Zn1 . . . . -127.61(9) ?
C8 S1 O1 Zn1 . . . . -13.19(11) ?
N2 Zn1 O1 S1 . . . . 33.74(10) ?
N2 Zn1 O1 S1 3_656 . . . -146.26(10) ?
N1 Zn1 O1 S1 3_656 . . . -68.19(10) ?
N1 Zn1 O1 S1 . . . . 111.81(10) ?
N2 Zn1 N1 C5 . . . . -14.41(11) ?
N2 Zn1 N1 C5 3_656 . . . 165.59(11) ?
O1 Zn1 N1 C5 . . . . -106.82(11) ?
O1 Zn1 N1 C5 3_656 . . . 73.18(11) ?
N2 Zn1 N1 C1 . . . . 158.35(15) ?
N2 Zn1 N1 C1 3_656 . . . -21.65(15) ?
O1 Zn1 N1 C1 . . . . 65.94(14) ?
O1 Zn1 N1 C1 3_656 . . . -114.06(14) ?
O1 Zn1 N2 C6 . . . . 122.46(10) ?
O1 Zn1 N2 C6 3_656 . . . -57.54(10) ?
N1 Zn1 N2 C6 3_656 . . . -147.26(9) ?
N1 Zn1 N2 C6 . . . . 32.74(9) ?
O1 Zn1 N2 C7 . . . . -0.37(10) ?
O1 Zn1 N2 C7 3_656 . . . 179.63(10) ?
N1 Zn1 N2 C7 3_656 . . . 89.91(10) ?
N1 Zn1 N2 C7 . . . . -90.09(10) ?
C5 N1 C1 C2 . . . . 1.1(3) ?
Zn1 N1 C1 C2 . . . . -171.19(16) ?
N1 C1 C2 C3 . . . . -0.2(3) ?
C1 C2 C3 C4 . . . . -0.7(4) ?
C2 C3 C4 C5 . . . . 0.7(4) ?
C1 N1 C5 C4 . . . . -1.1(3) ?
Zn1 N1 C5 C4 . . . . 172.45(15) ?
C1 N1 C5 C6 . . . . 178.25(15) ?
Zn1 N1 C5 C6 . . . . -8.16(17) ?
C3 C4 C5 N1 . . . . 0.3(3) ?
C3 C4 C5 C6 . . . . -179.1(2) ?
C7 N2 C6 C5 . . . . 80.21(15) ?
Zn1 N2 C6 C5 . . . . -46.87(14) ?
N1 C5 C6 N2 . . . . 37.7(2) ?
C4 C5 C6 N2 . . . . -142.93(17) ?
C6 N2 C7 C8 . . . . -171.67(11) ?
Zn1 N2 C7 C8 . . . . -51.08(14) ?
N2 C7 C8 S1 . . . . 85.42(13) ?
O3 S1 C8 C7 . . . . -168.32(11) ?
O2 S1 C8 C7 . . . . 69.97(12) ?
O1 S1 C8 C7 . . . . -47.37(12) ?
